data_7229439
loop_
_publ_author_name
'Rademeyer, Melanie'
'van der Westhuizen, Belinda'

_publ_section_title
;
 Salts of 4-aminobutyric acid and 6-aminohexanoic acid behaving as
 molecular Velcro
;
_journal_name_full CrystEngComm
_journal_paper_doi 10.1039/C7CE01597F
_journal_year 2017
_chemical_formula_moiety 'C6 H14 N O2, Cl O4'
_chemical_formula_sum 'C6 H14 Cl N O6'
_chemical_formula_weight 231.63
_chemical_name_systematic
;
 ?
;
_space_group_crystal_system triclinic
_space_group_IT_number 2
_space_group_name_Hall '-P 1'
_space_group_name_H-M_alt 'P -1'
_symmetry_space_group_name_Hall '-P 1'
_symmetry_space_group_name_H-M 'P -1'
_atom_sites_solution_hydrogens mixed
_audit_creation_method SHELXL-2013
_audit_update_record
;
2017-08-31 deposited with the CCDC.
2017-10-31 downloaded from the CCDC.
;
_cell_angle_alpha 82.962(2)
_cell_angle_beta 86.746(2)
_cell_angle_gamma 88.924(2)
_cell_formula_units_Z 2
_cell_length_a 5.2863(3)
_cell_length_b 5.6138(3)
_cell_length_c 17.4559(9)
_cell_measurement_reflns_used 9916
_cell_measurement_temperature 150(2)
_cell_measurement_theta_max 27.23
_cell_measurement_theta_min 2.35
_cell_volume 513.26(5)
_computing_cell_refinement 'Bruker SAINT'
_computing_data_collection 'Bruker APEX2'
_computing_data_reduction 'Bruker SAINT'
_computing_molecular_graphics 'Bruker SHELXTL'
_computing_publication_material 'Bruker SHELXTL'
_computing_structure_refinement 'SHELXL-2014 (Sheldrick 2014)'
_computing_structure_solution 'SHELXS-97 (Sheldrick 2008)'
_diffrn_ambient_temperature 150(2)
_diffrn_measured_fraction_theta_full 0.997
_diffrn_measured_fraction_theta_max 0.996
_diffrn_measurement_device_type 'Bruker APEX-II CCD'
_diffrn_measurement_method '\f and \w scans'
_diffrn_radiation_type MoK\a
_diffrn_radiation_wavelength 0.71073
_diffrn_reflns_av_R_equivalents 0.0298
_diffrn_reflns_av_unetI/netI 0.0206
_diffrn_reflns_Laue_measured_fraction_full 0.997
_diffrn_reflns_Laue_measured_fraction_max 0.996
_diffrn_reflns_limit_h_max 6
_diffrn_reflns_limit_h_min -6
_diffrn_reflns_limit_k_max 7
_diffrn_reflns_limit_k_min -7
_diffrn_reflns_limit_l_max 22
_diffrn_reflns_limit_l_min -22
_diffrn_reflns_number 13688
_diffrn_reflns_point_group_measured_fraction_full 0.997
_diffrn_reflns_point_group_measured_fraction_max 0.996
_diffrn_reflns_theta_full 25.242
_diffrn_reflns_theta_max 27.264
_diffrn_reflns_theta_min 2.355
_exptl_absorpt_coefficient_mu 0.378
_exptl_absorpt_correction_T_max 0.8014
_exptl_absorpt_correction_T_min 0.7267
_exptl_absorpt_correction_type multi-scan
_exptl_absorpt_process_details 'SADABS (Bruker, 2015)'
_exptl_crystal_colour colourless
_exptl_crystal_density_diffrn 1.499
_exptl_crystal_description block
_exptl_crystal_F_000 244
_exptl_crystal_size_max 0.500
_exptl_crystal_size_mid 0.390
_exptl_crystal_size_min 0.360
_refine_diff_density_max 0.355
_refine_diff_density_min -0.392
_refine_diff_density_rms 0.048
_refine_ls_extinction_coef 0.094(6)
_refine_ls_extinction_expression Fc^*^=kFc[1+0.001xFc^2^\l^3^/sin(2\q)]^-1/4^
_refine_ls_extinction_method SHELXL
_refine_ls_goodness_of_fit_ref 1.051
_refine_ls_hydrogen_treatment mixed
_refine_ls_matrix_type full
_refine_ls_number_parameters 184
_refine_ls_number_reflns 2284
_refine_ls_number_restraints 0
_refine_ls_restrained_S_all 1.051
_refine_ls_R_factor_all 0.0331
_refine_ls_R_factor_gt 0.0286
_refine_ls_shift/su_max 0.010
_refine_ls_shift/su_mean 0.000
_refine_ls_structure_factor_coef Fsqd
_refine_ls_weighting_details
;
 w=1/[\s^2^(Fo^2^)+(0.0312P)^2^+0.2789P]
 where P=(Fo^2^+2Fc^2^)/3
;
_refine_ls_weighting_scheme calc
_refine_ls_wR_factor_gt 0.0705
_refine_ls_wR_factor_ref 0.0726
_reflns_Friedel_coverage 0.000
_reflns_number_gt 2074
_reflns_number_total 2284
_reflns_threshold_expression 'I > 2\s(I)'
_cod_data_source_file c7ce01597f2.cif
_cod_data_source_block shelxl
_cod_database_code 7229439
_shelx_space_group_comment
;
The symmetry employed for this shelxl refinement is uniquely defined
by the following loop, which should always be used as a source of
symmetry information in preference to the above space-group names.
They are only intended as comments.
;
_shelx_estimated_absorpt_t_min 0.833
_shelx_estimated_absorpt_t_max 0.876
_shelxl_version_number 2013-2

loop_
_space_group_symop_operation_xyz
'x, y, z'
'-x, -y, -z'

loop_
_atom_site_label
_atom_site_type_symbol
_atom_site_fract_x
_atom_site_fract_y
_atom_site_fract_z
_atom_site_U_iso_or_equiv
_atom_site_adp_type
_atom_site_occupancy
_atom_site_site_symmetry_order
_atom_site_calc_flag
Cl1 Cl 0.84426(6) 0.28921(5) 0.89777(2) 0.01838(12) Uani 1 1 d
C1 C -0.2470(3) 0.5444(3) 0.57159(8) 0.0212(3) Uani 1 1 d
N1 N 0.3131(3) 0.7932(2) 0.89739(7) 0.0208(3) Uani 1 1 d
O2 O -0.2846(2) 0.6916(2) 0.51622(6) 0.0318(3) Uani 1 1 d
O1 O -0.3701(2) 0.3410(2) 0.58628(7) 0.0302(3) Uani 1 1 d
C2 C -0.0565(3) 0.5753(3) 0.63002(8) 0.0223(3) Uani 1 1 d
O3 O 0.7534(2) 0.4750(2) 0.94214(7) 0.0338(3) Uani 1 1 d
C3 C 0.0538(3) 0.8250(3) 0.62198(9) 0.0282(3) Uani 1 1 d
O4 O 1.1175(2) 0.29665(19) 0.89075(7) 0.0305(3) Uani 1 1 d
C4 C 0.2612(3) 0.8473(3) 0.67796(9) 0.0285(3) Uani 1 1 d
O6 O 0.7445(2) 0.3239(2) 0.82263(6) 0.0312(3) Uani 1 1 d
C6 C 0.3877(3) 0.8394(3) 0.81337(8) 0.0235(3) Uani 1 1 d
O5 O 0.7721(2) 0.05756(19) 0.93707(7) 0.0317(3) Uani 1 1 d
C5 C 0.1703(3) 0.8197(3) 0.76258(8) 0.0213(3) Uani 1 1 d
H1A H 0.444(4) 0.808(4) 0.9261(12) 0.042(5) Uiso 1 1 d
H1B H 0.255(4) 0.656(4) 0.9081(12) 0.047(6) Uiso 1 1 d
H1C H 0.208(5) 0.888(4) 0.9105(13) 0.053(7) Uiso 1 1 d
H2A H -0.130(3) 0.527(3) 0.6798(10) 0.025(4) Uiso 1 1 d
H5A H 0.088(4) 0.670(4) 0.7769(11) 0.035(5) Uiso 1 1 d
H3B H -0.076(4) 0.943(3) 0.6298(11) 0.033(5) Uiso 1 1 d
H6A H 0.510(4) 0.726(4) 0.8037(11) 0.040(5) Uiso 1 1 d
H6B H 0.458(4) 0.993(4) 0.8045(12) 0.042(5) Uiso 1 1 d
H4B H 0.352(4) 0.993(4) 0.6649(12) 0.045(6) Uiso 1 1 d
H4A H 0.395(4) 0.734(4) 0.6706(12) 0.045(6) Uiso 1 1 d
H5B H 0.041(4) 0.934(4) 0.7718(12) 0.047(6) Uiso 1 1 d
H2B H 0.070(4) 0.457(3) 0.6237(11) 0.033(5) Uiso 1 1 d
H3A H 0.123(4) 0.867(4) 0.5712(12) 0.041(5) Uiso 1 1 d
H1 H -0.463(4) 0.334(4) 0.5560(13) 0.045(6) Uiso 1 1 d

loop_
_atom_site_aniso_label
_atom_site_aniso_U_11
_atom_site_aniso_U_22
_atom_site_aniso_U_33
_atom_site_aniso_U_23
_atom_site_aniso_U_13
_atom_site_aniso_U_12
Cl1 0.01916(18) 0.01552(18) 0.02061(18) -0.00222(12) -0.00190(12) -0.00178(11)
C1 0.0217(7) 0.0262(7) 0.0161(6) -0.0049(5) 0.0010(5) -0.0011(6)
N1 0.0224(6) 0.0203(6) 0.0208(6) -0.0042(5) -0.0062(5) 0.0007(5)
O2 0.0378(6) 0.0345(6) 0.0226(5) 0.0055(4) -0.0116(5) -0.0138(5)
O1 0.0362(6) 0.0283(6) 0.0263(6) 0.0025(5) -0.0129(5) -0.0107(5)
C2 0.0226(7) 0.0261(7) 0.0183(7) -0.0019(6) -0.0037(6) -0.0007(6)
O3 0.0391(7) 0.0321(6) 0.0317(6) -0.0121(5) -0.0033(5) 0.0146(5)
C3 0.0330(8) 0.0320(8) 0.0190(7) 0.0030(6) -0.0064(6) -0.0109(7)
O4 0.0184(5) 0.0264(6) 0.0465(7) -0.0050(5) 0.0016(5) -0.0012(4)
C4 0.0254(8) 0.0394(9) 0.0204(7) -0.0007(6) -0.0014(6) -0.0136(7)
O6 0.0421(7) 0.0290(6) 0.0228(6) 0.0007(4) -0.0106(5) -0.0083(5)
C6 0.0203(7) 0.0295(8) 0.0209(7) -0.0027(6) -0.0029(5) -0.0038(6)
O5 0.0359(6) 0.0240(6) 0.0335(6) 0.0078(5) -0.0082(5) -0.0130(5)
C5 0.0175(7) 0.0272(7) 0.0200(7) -0.0047(6) -0.0025(5) -0.0023(6)

loop_
_atom_type_symbol
_atom_type_description
_atom_type_scat_dispersion_real
_atom_type_scat_dispersion_imag
_atom_type_scat_source
C C 0.0033 0.0016 'International Tables Vol C Tables 4.2.6.8 and 6.1.1.4'
H H 0.0000 0.0000 'International Tables Vol C Tables 4.2.6.8 and 6.1.1.4'
Cl Cl 0.1484 0.1585 'International Tables Vol C Tables 4.2.6.8 and 6.1.1.4'
N N 0.0061 0.0033 'International Tables Vol C Tables 4.2.6.8 and 6.1.1.4'
O O 0.0106 0.0060 'International Tables Vol C Tables 4.2.6.8 and 6.1.1.4'

loop_
_geom_angle_atom_site_label_1
_geom_angle_atom_site_label_2
_geom_angle_atom_site_label_3
_geom_angle
O6 Cl1 O3 110.19(7)
O6 Cl1 O5 110.05(7)
O3 Cl1 O5 110.07(7)
O6 Cl1 O4 109.84(7)
O3 Cl1 O4 108.65(7)
O5 Cl1 O4 107.99(7)
O2 C1 O1 123.14(13)
O2 C1 C2 123.71(13)
O1 C1 C2 113.14(12)
C6 N1 H1A 111.3(14)
C6 N1 H1B 110.3(15)
H1A N1 H1B 109.2(19)
C6 N1 H1C 112.2(16)
H1A N1 H1C 105(2)
H1B N1 H1C 108(2)
C1 O1 H1 109.3(17)
C1 C2 C3 113.66(12)
C1 C2 H2A 108.8(11)
C3 C2 H2A 112.8(10)
C1 C2 H2B 105.7(11)
C3 C2 H2B 111.7(11)
H2A C2 H2B 103.5(15)
C2 C3 C4 112.80(13)
C2 C3 H3B 111.0(11)
C4 C3 H3B 108.8(11)
C2 C3 H3A 110.1(12)
C4 C3 H3A 108.3(12)
H3B C3 H3A 105.6(16)
C5 C4 C3 114.55(13)
C5 C4 H4B 110.4(13)
C3 C4 H4B 111.3(13)
C5 C4 H4A 109.2(13)
C3 C4 H4A 110.5(13)
H4B C4 H4A 99.9(18)
N1 C6 C5 113.10(12)
N1 C6 H6A 106.3(12)
C5 C6 H6A 109.4(12)
N1 C6 H6B 107.0(13)
C5 C6 H6B 110.9(12)
H6A C6 H6B 109.9(18)
C6 C5 C4 110.80(12)
C6 C5 H5A 109.8(11)
C4 C5 H5A 111.0(12)
C6 C5 H5B 111.0(13)
C4 C5 H5B 110.9(13)
H5A C5 H5B 103.2(17)

loop_
_geom_bond_atom_site_label_1
_geom_bond_atom_site_label_2
_geom_bond_distance
Cl1 O6 1.4314(11)
Cl1 O3 1.4336(11)
Cl1 O5 1.4413(11)
Cl1 O4 1.4434(11)
C1 O2 1.2154(18)
C1 O1 1.3152(18)
C1 C2 1.500(2)
N1 C6 1.4896(19)
N1 H1A 0.89(2)
N1 H1B 0.83(2)
N1 H1C 0.81(2)
O1 H1 0.75(2)
C2 C3 1.516(2)
C2 H2A 0.941(18)
C2 H2B 0.947(19)
C3 C4 1.526(2)
C3 H3B 0.962(19)
C3 H3A 0.94(2)
C4 C5 1.518(2)
C4 H4B 0.95(2)
C4 H4A 0.96(2)
C6 C5 1.505(2)
C6 H6A 0.92(2)
C6 H6B 0.94(2)
C5 H5A 0.95(2)
C5 H5B 0.95(2)

loop_
_geom_hbond_atom_site_label_D
_geom_hbond_atom_site_label_H
_geom_hbond_atom_site_label_A
_geom_hbond_distance_DH
_geom_hbond_distance_HA
_geom_hbond_distance_DA
_geom_hbond_angle_DHA
_geom_hbond_site_symmetry_A
O1 H1 O2 0.75(2) 1.91(2) 2.6515(16) 176(2) 2_466
N1 H1A O3 0.89(2) 2.46(2) 2.9878(17) 118.3(16) .
N1 H1A O5 0.89(2) 2.28(2) 3.0245(17) 141.4(18) 1_565
N1 H1B O3 0.83(2) 2.63(2) 3.0186(18) 110.5(17) 2_667
N1 H1B O4 0.83(2) 2.22(2) 3.0091(17) 159(2) 1_455
N1 H1C Cl1 0.81(2) 2.93(3) 3.6933(14) 159(2) 1_465
N1 H1C O4 0.81(2) 2.32(2) 2.9823(17) 140(2) 1_465
N1 H1C O5 0.81(2) 2.52(3) 3.2754(18) 157(2) 1_465
C6 H6A O6 0.92(2) 2.55(2) 3.416(2) 156.9(17) .
C6 H6B O6 0.94(2) 2.48(2) 3.3641(19) 157.3(17) 1_565
O1 H1 O2 0.75(2) 1.91(2) 2.6515(16) 176(2) 2_466
N1 H1A O3 0.89(2) 2.46(2) 2.9878(17) 118.3(16) .
N1 H1A O5 0.89(2) 2.28(2) 3.0245(17) 141.4(18) 1_565
N1 H1B O3 0.83(2) 2.63(2) 3.0186(18) 110.5(17) 2_667
N1 H1B O4 0.83(2) 2.22(2) 3.0091(17) 159(2) 1_455
N1 H1C Cl1 0.81(2) 2.93(3) 3.6933(14) 159(2) 1_465
N1 H1C O4 0.81(2) 2.32(2) 2.9823(17) 140(2) 1_465
N1 H1C O5 0.81(2) 2.52(3) 3.2754(18) 157(2) 1_465
C6 H6A O6 0.92(2) 2.55(2) 3.416(2) 156.9(17) .
C6 H6B O6 0.94(2) 2.48(2) 3.3641(19) 157.3(17) 1_565

loop_
_geom_torsion_atom_site_label_1
_geom_torsion_atom_site_label_2
_geom_torsion_atom_site_label_3
_geom_torsion_atom_site_label_4
_geom_torsion
O2 C1 C2 C3 10.0(2)
O1 C1 C2 C3 -169.98(13)
C1 C2 C3 C4 -175.71(13)
C2 C3 C4 C5 -66.1(2)
N1 C6 C5 C4 -175.19(13)
C3 C4 C5 C6 178.89(14)
